data_4300055
loop_
_publ_author_name
'M. Ar\'anzazu Alonso'
'Juan A. Casares'
'Pablo Espinet'
'Katerina Soulantica'
'Jonathan P. H. Charmant'
'A. Guy Orpen'

_publ_contact_author
;
 Dr Jonathan P. H. Charmant
 School of Chemistry
 University of Bristol
 Bristol
 BS8 1TS
 UK
;
_publ_contact_author_email jon.charmant@bris.ac.uk
_publ_contact_author_fax '+44(0)117 929 0509'
_publ_contact_author_phone '+44(0)117 928 9812'
_publ_section_title
;
Rhodium Complexes with the Chelating and Binucleating Ligands
P(CH~2~CH~2~Py)~n~Ph~3-n~, (Py = 2-Pyridyl; n= 1, 2): Structures and Fluxional
Behavior
;
_journal_name_full 'Inorganic Chemistry'
_journal_page_first 705
_journal_page_last 711
_journal_paper_doi 10.1021/ic990634a
_journal_volume 39
_journal_year 2000
_chemical_formula_sum 'C28 H31 Cl2 F6 N2 P2 Rh'
_chemical_formula_weight 745.30
_space_group_IT_number 14
_symmetry_cell_setting monoclinic
_symmetry_space_group_name_Hall '-P 2yn'
_symmetry_space_group_name_H-M 'P 1 21/n 1'
_atom_sites_solution_hydrogens geom
_atom_sites_solution_primary direct
_atom_sites_solution_secondary difmap
_audit_creation_method SHELXL
_cell_angle_alpha 90.00
_cell_angle_beta 99.658(7)
_cell_angle_gamma 90.00
_cell_formula_units_Z 4
_cell_length_a 8.4552(10)
_cell_length_b 18.0676(32)
_cell_length_c 19.7286(27)
_cell_measurement_reflns_used 210
_cell_measurement_temperature 173(2)
_cell_volume 2971.1(8)
_computing_cell_refinement 'Bruker SMART'
_computing_data_collection 'Bruker SMART'
_computing_data_reduction 'Bruker SAINT'
_computing_molecular_graphics 'Bruker SHELXTL'
_computing_publication_material 'Bruker SHELXTL'
_computing_structure_refinement 'SHELXL-93 (Sheldrick, 1993)'
_computing_structure_solution 'SHELXS-86 (Sheldrick, 1990)'
_diffrn_ambient_temperature 173(2)
_diffrn_measurement_device 'Siemens SMART'
_diffrn_measurement_method 'Frames each covering 0.3 deg in \w'
_diffrn_radiation_monochromator graphite
_diffrn_radiation_source 'fine-focus sealed tube'
_diffrn_radiation_type MoK\a
_diffrn_radiation_wavelength 0.71073
_diffrn_reflns_av_R_equivalents 0.0232
_diffrn_reflns_av_sigmaI/netI 0.0326
_diffrn_reflns_limit_h_max 9
_diffrn_reflns_limit_h_min -10
_diffrn_reflns_limit_k_max 23
_diffrn_reflns_limit_k_min -23
_diffrn_reflns_limit_l_max 25
_diffrn_reflns_limit_l_min -21
_diffrn_reflns_number 18796
_diffrn_reflns_theta_max 27.52
_diffrn_reflns_theta_min 1.54
_diffrn_standards_decay_% none
_exptl_absorpt_coefficient_mu 0.923
_exptl_absorpt_correction_T_max 0.831
_exptl_absorpt_correction_T_min 0.726
_exptl_absorpt_correction_type multi-scan
_exptl_absorpt_process_details
; 
 Sheldrick, G.M. SADABS: 
 A program for absorption correction with the Siemens SMART system; 
 University of G\"ottingen, Germany, 1996. 
;
_exptl_crystal_colour yellow
_exptl_crystal_density_diffrn 1.666
_exptl_crystal_density_method 'not measured'
_exptl_crystal_description block
_exptl_crystal_F_000 1504
_exptl_crystal_size_max 0.30
_exptl_crystal_size_mid 0.25
_exptl_crystal_size_min 0.25
_refine_diff_density_max 0.435
_refine_diff_density_min -0.348
_refine_diff_density_rms 0.060
_refine_ls_extinction_method none
_refine_ls_goodness_of_fit_all 0.998
_refine_ls_goodness_of_fit_obs 1.061
_refine_ls_hydrogen_treatment mixed
_refine_ls_matrix_type full
_refine_ls_number_parameters 449
_refine_ls_number_reflns 6793
_refine_ls_number_restraints 0
_refine_ls_restrained_S_all 0.998
_refine_ls_restrained_S_obs 1.061
_refine_ls_R_factor_all 0.0382
_refine_ls_R_factor_obs 0.0264
_refine_ls_shift/esd_max 0.003
_refine_ls_shift/esd_mean 0.000
_refine_ls_structure_factor_coef Fsqd
_refine_ls_weighting_details 'w=1/[\s^2^(Fo^2^)+(0.0359P)^2^+0.0000P] where P=(Fo^2^+2Fc^2^)/3'
_refine_ls_weighting_scheme calc
_refine_ls_wR_factor_all 0.0660
_refine_ls_wR_factor_obs 0.0624
_reflns_number_observed 5468
_reflns_number_total 6793
_reflns_observed_criterion >2sigma(I)
_cod_depositor_comments
;
The following automatic conversions were performed:

'_refine_ls_weighting_scheme' value 'calc
w=1/[\s^2^(Fo^2^)+(0.0359P)^2^+0.0000P] where P=(Fo^2^+2Fc^2^)/3' was
changed to 'calc'. New tag '_refine_ls_weighting_details' was
created. The value of the new tag was set to
'w=1/[\s^2^(Fo^2^)+(0.0359P)^2^+0.0000P] where P=(Fo^2^+2Fc^2^)/3'.

Automatic conversion script
Id: cif_fix_values 3143 2015-03-26 13:38:13Z robertas 
;
_cod_original_cell_volume 2971.13(81)
_cod_database_code 4300055

loop_
_symmetry_equiv_pos_as_xyz
'x, y, z'
'-x+1/2, y+1/2, -z+1/2'
'-x, -y, -z'
'x-1/2, -y-1/2, z-1/2'

loop_
_atom_site_aniso_label
_atom_site_aniso_U_11
_atom_site_aniso_U_22
_atom_site_aniso_U_33
_atom_site_aniso_U_23
_atom_site_aniso_U_13
_atom_site_aniso_U_12
Rh1 0.02427(9) 0.01778(8) 0.02128(8) -0.00056(6) 0.00502(6) -0.00003(6)
C1 0.0374(12) 0.0293(12) 0.0347(13) -0.0122(10) 0.0035(10) 0.0094(10)
C2 0.0400(13) 0.0375(14) 0.0417(15) -0.0039(11) 0.0209(11) 0.0066(10)
C3 0.0279(11) 0.0261(12) 0.055(2) -0.0014(11) 0.0163(10) -0.0012(9)
C4 0.0271(11) 0.0346(13) 0.0375(14) -0.0116(10) -0.0033(9) 0.0036(9)
C5 0.0405(13) 0.0354(13) 0.0335(14) 0.0029(10) -0.0016(10) 0.0108(10)
C6 0.0339(12) 0.0188(10) 0.0443(14) 0.0003(10) 0.0097(10) 0.0033(9)
C7 0.0296(12) 0.0363(13) 0.062(2) -0.0087(12) 0.0041(11) 0.0080(10)
C10 0.0422(13) 0.0397(13) 0.0298(12) 0.0015(11) 0.0060(10) -0.0097(11)
C11 0.057(2) 0.061(2) 0.0288(13) 0.0034(12) 0.0086(12) -0.0232(14)
C12 0.046(2) 0.081(2) 0.036(2) -0.0140(15) 0.0207(12) -0.0257(15)
C13 0.0357(13) 0.061(2) 0.044(2) -0.0215(14) 0.0189(11) -0.0156(12)
C14 0.0264(11) 0.0368(13) 0.0359(13) -0.0127(10) 0.0083(9) -0.0081(9)
C15 0.0293(12) 0.0358(13) 0.054(2) -0.0083(11) 0.0142(11) 0.0049(10)
C16 0.0395(13) 0.0265(12) 0.055(2) -0.0099(11) 0.0177(12) 0.0034(10)
C20 0.0304(11) 0.0302(12) 0.0314(12) -0.0030(9) 0.0079(9) -0.0020(9)
C21 0.0267(11) 0.0411(14) 0.0391(14) -0.0118(11) 0.0070(9) -0.0012(10)
C22 0.0319(12) 0.050(2) 0.0342(14) -0.0109(11) -0.0042(10) 0.0093(11)
C23 0.0394(13) 0.0403(13) 0.0292(13) 0.0009(10) -0.0002(10) 0.0130(11)
C24 0.0323(11) 0.0301(11) 0.0240(11) -0.0004(9) 0.0057(9) 0.0085(9)
C25 0.0457(14) 0.0339(13) 0.0289(12) 0.0094(10) 0.0033(10) 0.0010(10)
C26 0.0457(14) 0.0230(11) 0.0411(14) 0.0063(10) -0.0018(11) 0.0030(10)
C30 0.0377(12) 0.0147(10) 0.0349(12) -0.0017(9) 0.0095(9) -0.0017(8)
C31 0.0461(14) 0.0253(11) 0.0354(13) 0.0007(10) 0.0114(10) -0.0071(10)
C32 0.0495(15) 0.0321(13) 0.0379(14) -0.0057(10) 0.0051(11) -0.0056(11)
C33 0.0384(13) 0.0237(12) 0.061(2) -0.0042(11) 0.0085(12) -0.0034(10)
C34 0.0416(13) 0.0242(12) 0.056(2) 0.0043(11) 0.0224(12) 0.0002(10)
C35 0.0448(13) 0.0238(11) 0.0349(13) 0.0019(9) 0.0133(10) 0.0018(10)
C40 0.055(2) 0.089(2) 0.041(2) -0.018(2) 0.0079(13) -0.007(2)
Cl1 0.1031(6) 0.0565(4) 0.0398(4) -0.0017(3) 0.0038(4) -0.0263(4)
Cl2 0.0598(4) 0.0519(4) 0.0704(5) -0.0141(4) 0.0221(4) -0.0079(3)
N1 0.0299(9) 0.0293(10) 0.0260(10) -0.0037(7) 0.0079(7) -0.0052(7)
N2 0.0270(9) 0.0249(9) 0.0244(9) -0.0020(7) 0.0045(7) 0.0008(7)
P1 0.0323(3) 0.0179(3) 0.0306(3) -0.0013(2) 0.0074(2) 0.0008(2)
P2 0.0341(3) 0.0402(4) 0.0438(4) 0.0031(3) 0.0061(3) -0.0035(3)
F1 0.089(4) 0.248(9) 0.061(3) -0.041(3) -0.044(3) 0.051(5)
F2 0.071(3) 0.054(3) 0.315(11) -0.089(4) -0.089(5) 0.041(2)
F3 0.097(4) 0.126(4) 0.065(3) -0.018(2) -0.038(2) 0.044(3)
F4 0.058(3) 0.289(10) 0.078(3) -0.065(5) 0.046(3) -0.066(4)
F5 0.082(4) 0.116(4) 0.129(4) -0.047(3) 0.078(3) -0.040(3)
F6 0.070(3) 0.042(2) 0.164(7) -0.005(3) -0.021(3) -0.003(2)
P2' 0.0341(3) 0.0402(4) 0.0438(4) 0.0031(3) 0.0061(3) -0.0035(3)
F1' 0.172(8) 0.070(4) 0.063(4) 0.032(3) 0.010(4) -0.054(4)
F2' 0.031(3) 0.070(4) 0.427(22) -0.012(9) -0.017(7) -0.010(3)
F3' 0.105(5) 0.114(6) 0.081(4) 0.067(4) -0.005(4) -0.036(4)
F4' 0.172(10) 0.138(9) 0.292(14) -0.156(9) 0.157(10) -0.112(8)
F5' 0.258(13) 0.133(10) 0.085(6) -0.085(7) 0.069(7) -0.039(9)
F6' 0.038(3) 0.046(3) 0.366(19) -0.059(7) -0.057(7) 0.012(2)

loop_
_atom_site_label
_atom_site_type_symbol
_atom_site_fract_x
_atom_site_fract_y
_atom_site_fract_z
_atom_site_U_iso_or_equiv
_atom_site_thermal_displace_type
_atom_site_occupancy
_atom_site_calc_flag
_atom_site_refinement_flags
_atom_site_disorder_group
Rh1 Rh 0.30409(2) 1.962119(8) 0.780043(8) 0.02097(5) Uani 1 d . .
C1 C 0.1936(3) 2.05925(13) 0.82912(13) 0.0341(5) Uani 1 d . .
C2 C 0.0288(3) 2.02394(13) 0.82360(14) 0.0381(6) Uani 1 d . .
C3 C 0.0618(3) 1.95121(13) 0.78893(14) 0.0353(5) Uani 1 d . .
C4 C 0.0787(3) 1.97021(13) 0.72024(13) 0.0341(5) Uani 1 d . .
C5 C 0.0601(3) 2.05529(13) 0.71662(13) 0.0373(6) Uani 1 d . .
C6 C 0.2137(3) 2.07962(12) 0.76502(12) 0.0320(5) Uani 1 d . .
C7 C -0.0647(3) 2.06828(14) 0.76372(14) 0.0429(6) Uani 1 d . .
H7A H -0.0765(3) 2.12116(14) 0.77503(14) 0.051 Uiso 1 calc R .
H7B H -0.1706(3) 2.04639(14) 0.74545(14) 0.051 Uiso 1 calc R .
C10 C 0.4559(3) 2.03635(13) 0.65598(12) 0.0372(5) Uani 1 d . .
H10 H 0.3803(3) 2.07287(13) 0.66391(12) 0.045 Uiso 1 calc R .
C11 C 0.5283(3) 2.0440(2) 0.59861(13) 0.0485(7) Uani 1 d . .
H11 H 0.5036(3) 2.0850(2) 0.56848(13) 0.058 Uiso 1 calc R .
C12 C 0.6363(3) 1.9914(2) 0.58606(14) 0.0526(7) Uani 1 d . .
H12 H 0.6869(3) 1.9947(2) 0.54666(14) 0.063 Uiso 1 calc R .
C13 C 0.6700(3) 1.9339(2) 0.63138(14) 0.0454(6) Uani 1 d . .
H13 H 0.7444(3) 1.8968(2) 0.62344(14) 0.055 Uiso 1 calc R .
C14 C 0.5956(3) 1.92963(13) 0.68898(12) 0.0327(5) Uani 1 d . .
C15 C 0.6320(3) 1.86506(13) 0.73664(14) 0.0387(6) Uani 1 d . .
H15A H 0.6505(3) 1.88278(13) 0.78481(14) 0.046 Uiso 1 calc R .
H15B H 0.7311(3) 1.84032(13) 0.72796(14) 0.046 Uiso 1 calc R .
C16 C 0.4914(3) 1.80879(12) 0.72622(14) 0.0394(6) Uani 1 d . .
H16A H 0.5315(3) 1.75888(12) 0.74101(14) 0.047 Uiso 1 calc R .
H16B H 0.4429(3) 1.80640(12) 0.67699(14) 0.047 Uiso 1 calc R .
C20 C 0.5969(3) 2.02989(12) 0.86891(12) 0.0304(5) Uani 1 d . .
H20 H 0.5822(3) 2.06205(12) 0.83026(12) 0.036 Uiso 1 calc R .
C21 C 0.7145(3) 2.04697(13) 0.92378(12) 0.0354(5) Uani 1 d . .
H21 H 0.7768(3) 2.09076(13) 0.92380(12) 0.043 Uiso 1 calc R .
C22 C 0.7396(3) 1.99857(14) 0.97895(12) 0.0397(6) Uani 1 d . .
H22 H 0.8212(3) 2.00795(14) 1.01731(12) 0.048 Uiso 1 calc R .
C23 C 0.6448(3) 1.93697(14) 0.97727(12) 0.0370(5) Uani 1 d . .
H23 H 0.6620(3) 1.90289(14) 1.01444(12) 0.044 Uiso 1 calc R .
C24 C 0.5239(3) 1.92384(12) 0.92182(11) 0.0287(5) Uani 1 d . .
C25 C 0.4137(3) 1.85839(12) 0.92101(12) 0.0365(5) Uani 1 d . .
H25A H 0.3016(3) 1.87624(12) 0.91584(12) 0.044 Uiso 1 calc R .
H25B H 0.4388(3) 1.83229(12) 0.96565(12) 0.044 Uiso 1 calc R .
C26 C 0.4276(3) 1.80365(12) 0.86299(12) 0.0376(6) Uani 1 d . .
H26A H 0.3725(3) 1.75709(12) 0.87157(12) 0.045 Uiso 1 calc R .
H26B H 0.5423(3) 1.79197(12) 0.86379(12) 0.045 Uiso 1 calc R .
C30 C 0.1644(3) 1.78223(11) 0.74751(12) 0.0287(5) Uani 1 d . .
C31 C 0.1117(3) 1.77422(12) 0.67693(12) 0.0351(5) Uani 1 d . .
H31 H 0.1737(3) 1.79384(12) 0.64522(12) 0.042 Uiso 1 calc R .
C32 C -0.0307(3) 1.73780(13) 0.65308(13) 0.0401(6) Uani 1 d . .
H32 H -0.0661(3) 1.73238(13) 0.60502(13) 0.048 Uiso 1 calc R .
C33 C -0.1218(3) 1.70927(12) 0.69891(14) 0.0409(6) Uani 1 d . .
H33 H -0.2199(3) 1.68458(12) 0.68236(14) 0.049 Uiso 1 calc R .
C34 C -0.0703(3) 1.71663(12) 0.76846(14) 0.0389(6) Uani 1 d . .
H34 H -0.1326(3) 1.69639(12) 0.79981(14) 0.047 Uiso 1 calc R .
C35 C 0.0716(3) 1.75334(12) 0.79326(12) 0.0337(5) Uani 1 d . .
H35 H 0.1055(3) 1.75879(12) 0.84140(12) 0.040 Uiso 1 calc R .
C40 C 1.0828(3) 0.8817(2) 0.48196(15) 0.0617(8) Uani 1 d . .
H40A H 1.1510(3) 0.8377(2) 0.47926(15) 0.074 Uiso 1 calc R .
H40B H 1.0864(3) 0.9123(2) 0.44061(15) 0.074 Uiso 1 calc R .
Cl1 Cl 1.16088(11) 0.93265(5) 0.55481(4) 0.0674(2) Uani 1 d . .
Cl2 Cl 0.88463(9) 0.85292(4) 0.48181(4) 0.0594(2) Uani 1 d . .
N1 N 0.4858(2) 1.98036(10) 0.70141(9) 0.0280(4) Uani 1 d . .
N2 N 0.5015(2) 1.96979(9) 0.86720(9) 0.0254(4) Uani 1 d . .
P1 P 0.34148(7) 1.83849(3) 0.77714(3) 0.02670(13) Uani 1 d . .
H1 H 0.2610(26) 2.0713(13) 0.8692(12) 0.034(6) Uiso 1 d . .
H2 H -0.0132(30) 2.0225(13) 0.8626(14) 0.042(7) Uiso 1 d . .
H3 H 0.0214(27) 1.9062(13) 0.8002(12) 0.037(7) Uiso 1 d . .
H4 H 0.0531(25) 1.9415(12) 0.6781(12) 0.029(6) Uiso 1 d . .
H5 H 0.0350(28) 2.0761(14) 0.6693(13) 0.042(7) Uiso 1 d . .
H6 H 0.2941(29) 2.1107(14) 0.7525(13) 0.043(7) Uiso 1 d . .
P2 P 0.46210(8) 0.72749(4) 0.50533(4) 0.0394(2) Uani 0.591(6) d P 1
F1 F 0.3402(7) 0.7356(5) 0.4399(2) 0.139(4) Uani 0.591(6) d P 1
F2 F 0.4863(7) 0.6484(3) 0.4897(5) 0.161(5) Uani 0.591(6) d P 1
F3 F 0.5843(7) 0.7260(3) 0.5745(2) 0.102(2) Uani 0.591(6) d P 1
F4 F 0.6040(6) 0.7388(5) 0.4685(3) 0.138(4) Uani 0.591(6) d P 1
F5 F 0.3147(7) 0.7196(3) 0.5442(3) 0.102(2) Uani 0.591(6) d P 1
F6 F 0.4457(6) 0.8144(3) 0.5238(4) 0.097(3) Uani 0.591(6) d P 1
P2' P 0.46210(8) 0.72749(4) 0.50533(4) 0.0394(2) Uani 0.409(6) d P 2
F1' F 0.4844(12) 0.7846(3) 0.4498(3) 0.103(3) Uani 0.409(6) d P 2
F2' F 0.6508(7) 0.7252(4) 0.5252(10) 0.182(7) Uani 0.409(6) d P 2
F3' F 0.4485(8) 0.6647(5) 0.5567(3) 0.103(3) Uani 0.409(6) d P 2
F4' F 0.4349(15) 0.6577(6) 0.4548(8) 0.187(7) Uani 0.409(6) d P 2
F5' F 0.4593(16) 0.7907(6) 0.5503(5) 0.154(6) Uani 0.409(6) d P 2
F6' F 0.2806(8) 0.7265(3) 0.4795(9) 0.160(7) Uani 0.409(6) d P 2

loop_
_atom_type_symbol
_atom_type_description
_atom_type_scat_dispersion_real
_atom_type_scat_dispersion_imag
_atom_type_scat_source
C C 0.0033 0.0016 'International Tables Vol C Tables 4.2.6.8 and 6.1.1.4'
H H 0.0000 0.0000 'International Tables Vol C Tables 4.2.6.8 and 6.1.1.4'
N N 0.0061 0.0033 'International Tables Vol C Tables 4.2.6.8 and 6.1.1.4'
F F 0.0171 0.0103 'International Tables Vol C Tables 4.2.6.8 and 6.1.1.4'
P P 0.1023 0.0942 'International Tables Vol C Tables 4.2.6.8 and 6.1.1.4'
Cl Cl 0.1484 0.1585 'International Tables Vol C Tables 4.2.6.8 and 6.1.1.4'
Rh Rh -1.1178 0.9187 'International Tables Vol C Tables 4.2.6.8 and 6.1.1.4'

loop_
_geom_angle_atom_site_label_1
_geom_angle_atom_site_label_2
_geom_angle_atom_site_label_3
_geom_angle
_geom_angle_site_symmetry_1
_geom_angle_site_symmetry_3
_geom_angle_publ_flag
C4 Rh1 C3 40.09(10) . . ?
C4 Rh1 N2 161.74(8) . . ?
C3 Rh1 N2 124.57(9) . . ?
C4 Rh1 P1 100.06(7) . . ?
C3 Rh1 P1 92.99(6) . . ?
N2 Rh1 P1 89.48(4) . . ?
C4 Rh1 C6 66.44(9) . . ?
C3 Rh1 C6 77.59(9) . . ?
N2 Rh1 C6 103.89(7) . . ?
P1 Rh1 C6 166.42(6) . . ?
C4 Rh1 C1 77.54(9) . . ?
C3 Rh1 C1 63.93(9) . . ?
N2 Rh1 C1 86.01(7) . . ?
P1 Rh1 C1 147.32(7) . . ?
C6 Rh1 C1 34.74(8) . . ?
C4 Rh1 N1 104.56(8) . . ?
C3 Rh1 N1 144.50(9) . . ?
N2 Rh1 N1 90.73(6) . . ?
P1 Rh1 N1 90.69(4) . . ?
C6 Rh1 N1 91.46(7) . . ?
C1 Rh1 N1 121.68(8) . . ?
C6 C1 C2 107.7(2) . . ?
C6 C1 Rh1 71.83(13) . . ?
C2 C1 Rh1 94.73(14) . . ?
C1 C2 C3 99.1(2) . . ?
C1 C2 C7 100.6(2) . . ?
C3 C2 C7 102.3(2) . . ?
C4 C3 C2 105.8(2) . . ?
C4 C3 Rh1 69.09(13) . . ?
C2 C3 Rh1 102.2(2) . . ?
C3 C4 C5 104.9(2) . . ?
C3 C4 Rh1 70.82(13) . . ?
C5 C4 Rh1 99.97(14) . . ?
C7 C5 C6 100.0(2) . . ?
C7 C5 C4 101.5(2) . . ?
C6 C5 C4 100.7(2) . . ?
C1 C6 C5 106.0(2) . . ?
C1 C6 Rh1 73.43(13) . . ?
C5 C6 Rh1 92.56(13) . . ?
C2 C7 C5 93.9(2) . . ?
N1 C10 C11 124.2(2) . . ?
C12 C11 C10 118.6(3) . . ?
C13 C12 C11 118.7(2) . . ?
C12 C13 C14 120.2(3) . . ?
N1 C14 C13 121.8(2) . . ?
N1 C14 C15 119.2(2) . . ?
C13 C14 C15 118.9(2) . . ?
C14 C15 C16 110.8(2) . . ?
C15 C16 P1 108.8(2) . . ?
N2 C20 C21 123.4(2) . . ?
C20 C21 C22 118.2(2) . . ?
C23 C22 C21 118.9(2) . . ?
C22 C23 C24 120.6(2) . . ?
N2 C24 C23 120.7(2) . . ?
N2 C24 C25 118.2(2) . . ?
C23 C24 C25 121.1(2) . . ?
C24 C25 C26 113.0(2) . . ?
C25 C26 P1 113.5(2) . . ?
C35 C30 C31 119.1(2) . . ?
C35 C30 P1 121.5(2) . . ?
C31 C30 P1 119.0(2) . . ?
C32 C31 C30 120.2(2) . . ?
C33 C32 C31 120.2(2) . . ?
C34 C33 C32 120.0(2) . . ?
C33 C34 C35 120.6(2) . . ?
C34 C35 C30 119.9(2) . . ?
Cl1 C40 Cl2 112.9(2) . . ?
C10 N1 C14 116.4(2) . . ?
C10 N1 Rh1 117.91(15) . . ?
C14 N1 Rh1 124.08(15) . . ?
C24 N2 C20 118.2(2) . . ?
C24 N2 Rh1 125.09(14) . . ?
C20 N2 Rh1 116.36(14) . . ?
C30 P1 C16 105.57(10) . . ?
C30 P1 C26 106.35(11) . . ?
C16 P1 C26 101.65(12) . . ?
C30 P1 Rh1 116.67(7) . . ?
C16 P1 Rh1 114.70(8) . . ?
C26 P1 Rh1 110.54(8) . . ?
F2 P2 F4 83.3(5) . . ?
F2 P2 F1 90.8(4) . . ?
F4 P2 F1 93.3(4) . . ?
F2 P2 F3 94.1(3) . . ?
F4 P2 F3 87.8(3) . . ?
F1 P2 F3 175.1(3) . . ?
F2 P2 F5 99.3(4) . . ?
F4 P2 F5 177.4(4) . . ?
F1 P2 F5 86.7(3) . . ?
F3 P2 F5 92.0(4) . . ?
F2 P2 F6 177.0(3) . . ?
F4 P2 F6 94.7(4) . . ?
F1 P2 F6 91.5(4) . . ?
F3 P2 F6 83.6(3) . . ?
F5 P2 F6 82.8(3) . . ?
F5' P2' F6' 95.4(7) . . ?
F5' P2' F3' 99.6(6) . . ?
F6' P2' F3' 91.7(6) . . ?
F5' P2' F1' 85.6(5) . . ?
F6' P2' F1' 90.4(7) . . ?
F3' P2' F1' 174.2(5) . . ?
F5' P2' F2' 89.3(7) . . ?
F6' P2' F2' 174.6(9) . . ?
F3' P2' F2' 90.1(6) . . ?
F1' P2' F2' 87.4(5) . . ?
F5' P2' F4' 170.9(7) . . ?
F6' P2' F4' 75.7(5) . . ?
F3' P2' F4' 79.1(6) . . ?
F1' P2' F4' 96.1(6) . . ?
F2' P2' F4' 99.7(7) . . ?

loop_
_geom_bond_atom_site_label_1
_geom_bond_atom_site_label_2
_geom_bond_distance
_geom_bond_site_symmetry_2
_geom_bond_publ_flag
Rh1 C4 2.072(2) . ?
Rh1 C3 2.095(2) . ?
Rh1 N2 2.190(2) . ?
Rh1 P1 2.2579(5) . ?
Rh1 C6 2.259(2) . ?
Rh1 C1 2.279(2) . ?
Rh1 N1 2.382(2) . ?
C1 C6 1.355(3) . ?
C1 C2 1.520(3) . ?
C2 C3 1.528(3) . ?
C2 C7 1.532(4) . ?
C3 C4 1.428(4) . ?
C4 C5 1.546(3) . ?
C5 C7 1.536(3) . ?
C5 C6 1.541(3) . ?
C10 N1 1.347(3) . ?
C10 C11 1.381(3) . ?
C11 C12 1.370(4) . ?
C12 C13 1.368(4) . ?
C13 C14 1.390(3) . ?
C14 N1 1.356(3) . ?
C14 C15 1.498(3) . ?
C15 C16 1.551(3) . ?
C16 P1 1.825(2) . ?
C20 N2 1.350(3) . ?
C20 C21 1.376(3) . ?
C21 C22 1.385(3) . ?
C22 C23 1.369(4) . ?
C23 C24 1.387(3) . ?
C24 N2 1.348(3) . ?
C24 C25 1.504(3) . ?
C25 C26 1.532(3) . ?
C26 P1 1.839(2) . ?
C30 C35 1.393(3) . ?
C30 C31 1.396(3) . ?
C30 P1 1.823(2) . ?
C31 C32 1.384(3) . ?
C32 C33 1.382(3) . ?
C33 C34 1.375(3) . ?
C34 C35 1.386(3) . ?
C40 Cl1 1.740(3) . ?
C40 Cl2 1.754(3) . ?
P2 F2 1.484(5) . ?
P2 F4 1.518(4) . ?
P2 F1 1.518(4) . ?
P2 F3 1.568(4) . ?
P2 F5 1.576(3) . ?
P2 F6 1.623(5) . ?
P2' F5' 1.449(7) . ?
P2' F6' 1.534(6) . ?
P2' F3' 1.538(4) . ?
P2' F1' 1.539(4) . ?
P2' F2' 1.578(6) . ?
P2' F4' 1.599(9) . ?
